data_4077930
loop_
_publ_author_name
'Raba, Andreas'
'Cokoja, Mirza'
'Ewald, Stefan'
'Riener, Korbinian'
'Herdtweck, Eberhardt'
'P\"othig, Alexander'
'Herrmann, Wolfgang A.'
'K\"uhn, Fritz E.'

_publ_section_title
;
 Synthesis and Characterization of Novel Iron(II) Complexes with
 Tetradentate Bis(N-heterocyclic carbene)--Bis(pyridine) (NCCN) Ligands
;
_journal_issue 7
_journal_name_full Organometallics
_journal_page_first 2793
_journal_paper_doi 10.1021/om2010673
_journal_volume 31
_journal_year 2012
_chemical_formula_moiety 'C21 H20 Fe N8, 2(F6 P), 2(C2 H3 N)'
_chemical_formula_sum 'C25 H26 F12 Fe N10 P2'
_chemical_formula_weight 812.35
_space_group_IT_number 15
_symmetry_cell_setting monoclinic
_symmetry_Int_Tables_number 15
_symmetry_space_group_name_Hall '-C 2yc'
_symmetry_space_group_name_H-M 'C 1 2/c 1'
_atom_sites_solution_hydrogens geom
_atom_sites_solution_primary direct
_atom_sites_solution_secondary difmap
_cell_angle_alpha 90
_cell_angle_beta 102.558(2)
_cell_angle_gamma 90
_cell_formula_units_Z 4
_cell_length_a 15.8935(6)
_cell_length_b 15.9458(6)
_cell_length_c 13.0754(5)
_cell_measurement_reflns_used 9937
_cell_measurement_temperature 123
_cell_measurement_theta_max 25.4923
_cell_measurement_theta_min 2.5546
_cell_volume 3234.5(2)
_computing_cell_refinement 'SAINT (Bruker, 2008b)'
_computing_data_collection 'APEX II Control Software (Bruker, 2008a)'
_computing_data_reduction 'SAINT (Bruker, 2008b)'
_computing_molecular_graphics 'PLATON (Spek, 2011)'
_computing_publication_material 'PLATON (Spek, 2011), enCIFer (Allen, 2004)'
_computing_structure_refinement 'SHELXL97 (Sheldrick, 1997)'
_computing_structure_solution 'SHELXS97 (Sheldrick, 1997)'
_diffrn_ambient_temperature 123
_diffrn_detector ' CCD plate '
_diffrn_detector_area_resol_mean 16
_diffrn_measured_fraction_theta_full 0.986
_diffrn_measured_fraction_theta_max 0.986
_diffrn_measurement_device ' \k-geometry diffractometer '
_diffrn_measurement_device_type ' Bruker APEX-II CCD '
_diffrn_measurement_method ' phi- and omega-rotation '
_diffrn_radiation_monochromator graphite
_diffrn_radiation_probe x-ray
_diffrn_radiation_source 'fine-focus sealed-tube'
_diffrn_radiation_type MoK\a
_diffrn_radiation_wavelength 0.71073
_diffrn_reflns_av_R_equivalents 0.0195
_diffrn_reflns_av_sigmaI/netI 0.0093
_diffrn_reflns_limit_h_max 19
_diffrn_reflns_limit_h_min -19
_diffrn_reflns_limit_k_max 19
_diffrn_reflns_limit_k_min -19
_diffrn_reflns_limit_l_max 15
_diffrn_reflns_limit_l_min -15
_diffrn_reflns_number 33277
_diffrn_reflns_reduction_process
;
;
_diffrn_reflns_theta_full 25.54
_diffrn_reflns_theta_max 25.54
_diffrn_reflns_theta_min 1.83
_exptl_absorpt_coefficient_mu 0.671
_exptl_absorpt_correction_T_max 0.790
_exptl_absorpt_correction_T_min 0.631
_exptl_absorpt_correction_type multi-scan
_exptl_absorpt_process_details 'SADABS, Bruker, 2008b'
_exptl_crystal_colour red
_exptl_crystal_density_diffrn 1.668
_exptl_crystal_density_method 'Not Measured'
_exptl_crystal_description fragment
_exptl_crystal_F_000 1640
_exptl_crystal_size_max 0.760
_exptl_crystal_size_mid 0.660
_exptl_crystal_size_min 0.370
_refine_diff_density_max 0.751
_refine_diff_density_min -0.599
_refine_diff_density_rms 0.057
_refine_ls_extinction_method none
_refine_ls_goodness_of_fit_ref 1.054
_refine_ls_hydrogen_treatment constr
_refine_ls_matrix_type full
_refine_ls_number_parameters 249
_refine_ls_number_reflns 2999
_refine_ls_number_restraints 8
_refine_ls_restrained_S_all 1.078
_refine_ls_R_factor_all 0.0361
_refine_ls_R_factor_gt 0.0343
_refine_ls_shift/su_max 0.007
_refine_ls_shift/su_mean 0.000
_refine_ls_structure_factor_coef Fsqd
_refine_ls_weighting_details 'calc w=1/[\s^2^(Fo^2^)+(0.0428P)^2^+7.2705P] where P=(Fo^2^+2Fc^2^)/3'
_refine_ls_weighting_scheme calc
_refine_ls_wR_factor_gt 0.0883
_refine_ls_wR_factor_ref 0.0897
_reflns_number_gt 2845
_reflns_number_total 2999
_reflns_threshold_expression I>2\s(I)
_cod_data_source_file om2010673_si_002.cif
_cod_data_source_block compound_2a
_cod_depositor_comments
;
The following automatic conversions were performed:

'_symmetry_cell_setting' value 'Monoclinic' changed to 'monoclinic'
according to /home/saulius/struct/CIF-dictionaries/cif_core.dic
dictionary named 'cif_core.dic' version 2.4.1 from 2010-06-29.

Automatic conversion script
Id: cif_fix_values 1715 2011-07-08 13:25:40Z adriana 
;
_cod_original_sg_symbol_H-M 'C 2/c'
_cod_database_code 4077930

loop_
_symmetry_equiv_pos_site_id
_symmetry_equiv_pos_as_xyz
1 x,y,z
2 -x,y,1/2-z
3 -x,-y,-z
4 x,-y,1/2+z
5 1/2+x,1/2+y,z
6 1/2-x,1/2+y,1/2-z
7 1/2-x,1/2-y,-z
8 1/2+x,1/2-y,1/2+z

loop_
_atom_site_aniso_label
_atom_site_aniso_U_11
_atom_site_aniso_U_22
_atom_site_aniso_U_33
_atom_site_aniso_U_23
_atom_site_aniso_U_13
_atom_site_aniso_U_12
Fe1 0.0219(2) 0.0147(2) 0.0158(2) 0.0000 0.0034(2) 0.0000
N1 0.0245(8) 0.0185(8) 0.0183(8) 0.0018(6) 0.0031(7) 0.0021(7)
N2 0.0232(8) 0.0163(8) 0.0224(9) 0.0018(7) 0.0048(7) 0.0016(6)
N3 0.0223(8) 0.0185(8) 0.0177(8) -0.0004(6) 0.0053(6) -0.0001(6)
N4 0.0254(9) 0.0179(8) 0.0190(8) -0.0017(6) 0.0027(7) -0.0007(7)
C1 0.0203(9) 0.0193(9) 0.0207(10) 0.0001(8) 0.0065(8) 0.0006(7)
C2 0.0304(11) 0.0231(11) 0.0229(11) 0.0065(8) 0.0020(8) 0.0056(8)
C3 0.0304(11) 0.0195(10) 0.0258(11) 0.0066(8) 0.0042(9) 0.0055(8)
C4 0.0213(9) 0.0217(10) 0.0192(9) 0.0007(8) 0.0063(8) 0.0016(8)
C5 0.0271(10) 0.0283(11) 0.0209(10) 0.0006(8) 0.0026(8) 0.0027(8)
C6 0.0297(11) 0.0298(11) 0.0220(10) -0.0070(9) 0.0023(8) -0.0024(9)
C7 0.0320(11) 0.0210(10) 0.0262(11) -0.0049(8) 0.0079(9) -0.0034(8)
C8 0.0286(10) 0.0200(10) 0.0217(10) 0.0008(8) 0.0068(8) -0.0007(8)
C9 0.0291(15) 0.0177(14) 0.0269(15) 0.0000 0.0017(12) 0.0000
C10 0.0253(10) 0.0221(10) 0.0200(10) -0.0027(8) 0.0041(8) -0.0021(8)
C11 0.0324(12) 0.0395(13) 0.0388(13) -0.0023(11) 0.0145(10) -0.0041(10)
P1 0.0255(3) 0.0313(3) 0.0250(3) 0.0027(2) 0.0008(2) 0.0014(2)
F1 0.0503(10) 0.170(2) 0.0304(9) -0.0225(11) 0.0107(8) -0.0209(12)
F2 0.0516(9) 0.0561(10) 0.0328(8) -0.0056(7) 0.0122(7) -0.0024(7)
F3 0.0702(14) 0.0301(9) 0.0710(13) -0.0087(8) -0.0154(10) 0.0117(8)
F4 0.0247(8) 0.122(2) 0.0352(9) -0.0026(10) 0.0042(7) -0.0125(9)
F5 0.1017(19) 0.0385(11) 0.0813(15) 0.0351(10) -0.0302(13) -0.0179(11)
F6 0.0275(8) 0.0589(12) 0.0505(10) 0.0058(8) -0.0013(7) -0.0017(7)
F3A 0.086(13) 0.055(10) 0.096(13) 0.004(8) 0.069(10) -0.017(8)
F4A 0.086(13) 0.055(10) 0.096(13) 0.004(8) 0.069(10) -0.017(8)
F5A 0.086(13) 0.055(10) 0.096(13) 0.004(8) 0.069(10) -0.017(8)
F6A 0.086(13) 0.055(10) 0.096(13) 0.004(8) 0.069(10) -0.017(8)
N5 0.0667(18) 0.0300(14) 0.152(3) 0.0054(16) 0.058(2) 0.0045(12)
C12 0.0331(13) 0.0346(14) 0.0650(18) 0.0035(13) 0.0196(12) -0.0001(10)
C13 0.0424(14) 0.0309(13) 0.0439(14) 0.0048(11) 0.0051(11) 0.0035(10)

loop_
_atom_site_label
_atom_site_type_symbol
_atom_site_thermal_displace_type
_atom_site_fract_x
_atom_site_fract_y
_atom_site_fract_z
_atom_site_occupancy
_atom_site_U_iso_or_equiv
_atom_site_calc_flag
_atom_site_refinement_flags
_atom_site_disorder_assembly
_atom_site_disorder_group
Fe1 Fe Uani 0.00000 0.15049(2) 0.25000 1.000 0.0176(1) d S . .
N1 N Uani 0.08884(11) 0.08575(10) 0.43926(13) 1.000 0.0207(5) d . . .
N2 N Uani 0.03882(11) -0.01810(10) 0.34010(13) 1.000 0.0207(5) d . . .
N3 N Uani 0.06517(10) 0.22083(10) 0.37841(12) 1.000 0.0194(5) d . . .
N4 N Uani 0.10224(11) 0.15863(10) 0.19554(13) 1.000 0.0211(5) d . . .
C1 C Uani 0.04338(12) 0.06612(12) 0.34215(15) 1.000 0.0198(5) d . . .
C2 C Uani 0.11349(14) 0.01345(13) 0.49862(17) 1.000 0.0260(6) d . . .
C3 C Uani 0.08216(14) -0.05102(13) 0.43631(17) 1.000 0.0255(6) d . . .
C4 C Uani 0.10307(12) 0.17208(13) 0.46003(15) 1.000 0.0204(5) d . . .
C5 C Uani 0.15233(13) 0.20191(14) 0.55281(16) 1.000 0.0258(6) d . . .
C6 C Uani 0.16452(14) 0.28770(14) 0.56213(16) 1.000 0.0277(6) d . . .
C7 C Uani 0.12720(14) 0.33940(13) 0.47977(17) 1.000 0.0262(6) d . . .
C8 C Uani 0.07827(13) 0.30382(13) 0.38999(16) 1.000 0.0232(6) d . . .
C9 C Uani 0.00000 -0.06962(18) 0.25000 1.000 0.0252(8) d S . .
C10 C Uani 0.16269(13) 0.16668(13) 0.16329(16) 1.000 0.0226(6) d . . .
C11 C Uani 0.23974(15) 0.17813(16) 0.1224(2) 1.000 0.0359(7) d . . .
P1 P Uani 0.20101(4) 0.44458(4) 0.20401(4) 1.000 0.0280(2) d . . .
F1 F Uani 0.20800(12) 0.42466(18) 0.08778(13) 1.000 0.0833(8) d D A .
F2 F Uani 0.19443(10) 0.46350(10) 0.32198(12) 1.000 0.0464(5) d D A .
F3 F Uani 0.20921(14) 0.34754(11) 0.23533(17) 0.932(4) 0.0618(7) d DP A 1
F4 F Uani 0.30219(10) 0.45554(16) 0.24097(13) 0.932(4) 0.0610(8) d DP A 1
F5 F Uani 0.18878(16) 0.54062(12) 0.17867(18) 0.932(4) 0.0815(9) d DP A 1
F6 F Uani 0.09885(10) 0.43189(12) 0.17162(13) 0.932(4) 0.0471(6) d DP A 1
F3A F Uani 0.2702(15) 0.3774(15) 0.2295(15) 0.068(4) 0.072(7) d DP A 2
F4A F Uani 0.2740(19) 0.5184(15) 0.200(2) 0.068(4) 0.072(7) d DP A 2
F5A F Uani 0.1243(17) 0.4984(17) 0.163(2) 0.068(4) 0.072(7) d DP A 2
F6A F Uani 0.1431(16) 0.3731(14) 0.1947(15) 0.068(4) 0.072(7) d DP A 2
N5 N Uani 0.43618(19) 0.24495(16) 0.0917(3) 1.000 0.0777(13) d . . .
C12 C Uani 0.44799(16) 0.17534(17) 0.0958(2) 1.000 0.0429(9) d . . .
C13 C Uani 0.46189(17) 0.08543(15) 0.0993(2) 1.000 0.0397(8) d . . .
H2 H Uiso 0.14580 0.01060 0.56880 1.000 0.0310 c R . .
H3 H Uiso 0.08830 -0.10880 0.45420 1.000 0.0310 c R . .
H5 H Uiso 0.17700 0.16500 0.60830 1.000 0.0310 c R . .
H6 H Uiso 0.19830 0.31090 0.62460 1.000 0.0330 c R . .
H7 H Uiso 0.13510 0.39840 0.48490 1.000 0.0310 c R . .
H8 H Uiso 0.05270 0.33970 0.33380 1.000 0.0280 c R . .
H9A H Uiso 0.04470 -0.10610 0.23120 0.500 0.0300 c RP . .
H9B H Uiso -0.04470 -0.10610 0.26880 0.500 0.0300 c RP . .
H11A H Uiso 0.26080 0.23430 0.13650 0.500 0.0430 d RP . .
H11B H Uiso 0.28310 0.13900 0.15560 0.500 0.0430 d RP . .
H11C H Uiso 0.22640 0.16860 0.04810 0.500 0.0430 d RP . .
H11E H Uiso 0.25270 0.12700 0.09030 0.500 0.0430 d RP . .
H11F H Uiso 0.23040 0.22230 0.07130 0.500 0.0430 d RP . .
H11G H Uiso 0.28710 0.19270 0.17870 0.500 0.0430 d RP . .
H13A H Uiso 0.42390 0.05910 0.13980 1.000 0.0600 c R . .
H13B H Uiso 0.52210 0.07350 0.13260 1.000 0.0600 c R . .
H13C H Uiso 0.44900 0.06290 0.02780 1.000 0.0600 c R . .

loop_
_atom_type_symbol
_atom_type_description
_atom_type_scat_dispersion_real
_atom_type_scat_dispersion_imag
_atom_type_scat_source
C C 0.0033 0.0016 ' International Tables Vol C Tables 4.2.6.8 and 6.1.1.4'
H H 0.0000 0.0000 ' International Tables Vol C Tables 4.2.6.8 and 6.1.1.4'
F F 0.0171 0.0103 ' International Tables Vol C Tables 4.2.6.8 and 6.1.1.4'
Fe Fe 0.3463 0.8444 ' International Tables Vol C Tables 4.2.6.8 and 6.1.1.4'
N N 0.0061 0.0033 ' International Tables Vol C Tables 4.2.6.8 and 6.1.1.4'
P P 0.1023 0.0942 ' International Tables Vol C Tables 4.2.6.8 and 6.1.1.4'

loop_
_geom_angle_atom_site_label_1
_geom_angle_atom_site_label_2
_geom_angle_atom_site_label_3
_geom_angle
_geom_angle_site_symmetry_1
_geom_angle_site_symmetry_3
_geom_angle_publ_flag
N3 Fe1 N4 87.14(7) . . yes
N3 Fe1 C1 79.45(7) . . yes
N3 Fe1 N3 115.30(6) . 2_555 yes
N3 Fe1 N4 88.70(7) . 2_555 yes
N3 Fe1 C1 165.18(8) . 2_555 yes
N4 Fe1 C1 93.77(8) . . yes
N3 Fe1 N4 88.70(7) 2_555 . yes
N4 Fe1 N4 172.23(7) . 2_555 yes
N4 Fe1 C1 91.92(8) . 2_555 yes
N3 Fe1 C1 165.18(8) 2_555 . yes
N4 Fe1 C1 91.92(8) 2_555 . yes
C1 Fe1 C1 85.85(9) . 2_555 yes
N3 Fe1 N4 87.14(7) 2_555 2_555 yes
N3 Fe1 C1 79.45(7) 2_555 2_555 yes
N4 Fe1 C1 93.77(8) 2_555 2_555 yes
F1 P1 F3 91.89(13) . . yes
F1 P1 F4 92.10(10) . . yes
F1 P1 F5 91.40(14) . . yes
F1 P1 F6 89.97(10) . . yes
F1 P1 F3A 82.6(7) . . yes
F1 P1 F4A 85.2(9) . . yes
F1 P1 F5A 89.6(10) . . yes
F1 P1 F6A 86.4(8) . . yes
F2 P1 F3 87.38(10) . . yes
F2 P1 F4 87.70(9) . . yes
F2 P1 F5 89.34(11) . . yes
F2 P1 F6 90.22(9) . . yes
F2 P1 F3A 96.8(7) . . yes
F2 P1 F4A 95.1(9) . . yes
F2 P1 F5A 91.1(10) . . yes
F2 P1 F6A 93.2(8) . . yes
F3 P1 F4 90.45(13) . . yes
F3 P1 F5 176.07(13) . . yes
F3 P1 F6 88.10(11) . . yes
F4 P1 F5 91.58(13) . . yes
F4 P1 F6 177.51(10) . . yes
F5 P1 F6 89.75(12) . . yes
F3A P1 F4A 91.7(13) . . yes
F3A P1 F5A 168.6(13) . . yes
F3A P1 F6A 83.1(13) . . yes
F4A P1 F5A 95.9(14) . . yes
F4A P1 F6A 170.7(13) . . yes
F5A P1 F6A 88.2(14) . . yes
F1 P1 F2 179.24(12) . . yes
C1 N1 C2 110.99(16) . . yes
C1 N1 C4 115.87(16) . . yes
C2 N1 C4 133.14(17) . . yes
C1 N2 C9 126.16(17) . . yes
C3 N2 C9 123.66(17) . . yes
C1 N2 C3 110.06(16) . . yes
Fe1 N3 C4 112.49(13) . . yes
Fe1 N3 C8 130.92(13) . . yes
C4 N3 C8 116.50(17) . . yes
Fe1 N4 C10 177.41(17) . . yes
N1 C1 N2 105.37(16) . . yes
Fe1 C1 N2 135.01(15) . . yes
Fe1 C1 N1 119.56(14) . . yes
N1 C2 C3 105.86(18) . . yes
N2 C3 C2 107.73(18) . . yes
N1 C4 N3 112.56(16) . . yes
N1 C4 C5 122.86(18) . . yes
N3 C4 C5 124.55(19) . . yes
C4 C5 C6 117.45(19) . . no
C5 C6 C7 119.52(19) . . no
C6 C7 C8 118.93(19) . . no
N3 C8 C7 123.05(19) . . yes
N2 C9 N2 111.4(2) . 2_555 yes
N4 C10 C11 179.2(2) . . yes
C3 C2 H2 127.00 . . no
N1 C2 H2 127.00 . . no
N2 C3 H3 126.00 . . no
C2 C3 H3 126.00 . . no
C4 C5 H5 121.00 . . no
C6 C5 H5 121.00 . . no
C5 C6 H6 120.00 . . no
C7 C6 H6 120.00 . . no
C6 C7 H7 121.00 . . no
C8 C7 H7 121.00 . . no
C7 C8 H8 118.00 . . no
N3 C8 H8 118.00 . . no
N2 C9 H9B 109.00 . . no
N2 C9 H9A 109.00 . . no
N2 C9 H9A 109.00 2_555 . no
N2 C9 H9B 109.00 2_555 . no
H9A C9 H9B 108.00 . . no
H11E C11 H11G 110.00 . . no
H11F C11 H11G 109.00 . . no
C10 C11 H11A 109.00 . . no
C10 C11 H11B 109.00 . . no
C10 C11 H11C 110.00 . . no
C10 C11 H11E 109.00 . . no
C10 C11 H11F 109.00 . . no
C10 C11 H11G 109.00 . . no
H11A C11 H11B 109.00 . . no
H11A C11 H11C 109.00 . . no
H11A C11 H11E 141.00 . . no
H11A C11 H11F 56.00 . . no
H11A C11 H11G 56.00 . . no
H11B C11 H11C 109.00 . . no
H11B C11 H11E 56.00 . . no
H11B C11 H11F 141.00 . . no
H11B C11 H11G 56.00 . . no
H11C C11 H11E 56.00 . . no
H11C C11 H11F 56.00 . . no
H11C C11 H11G 141.00 . . no
H11E C11 H11F 110.00 . . no
N5 C12 C13 178.9(3) . . yes
C12 C13 H13A 109.00 . . no
C12 C13 H13B 109.00 . . no
C12 C13 H13C 109.00 . . no
H13A C13 H13B 109.00 . . no
H13A C13 H13C 109.00 . . no
H13B C13 H13C 110.00 . . no

loop_
_geom_bond_atom_site_label_1
_geom_bond_atom_site_label_2
_geom_bond_distance
_geom_bond_site_symmetry_2
_geom_bond_publ_flag
Fe1 N3 2.0961(16) . yes
Fe1 N4 1.9151(18) . yes
Fe1 C1 1.8374(19) . yes
Fe1 N3 2.0961(16) 2_555 yes
Fe1 N4 1.9151(18) 2_555 yes
Fe1 C1 1.8374(19) 2_555 yes
P1 F3 1.5987(19) . yes
P1 F4 1.5850(18) . yes
P1 F5 1.570(2) . yes
P1 F6 1.5993(18) . yes
P1 F3A 1.52(2) . yes
P1 F4A 1.66(3) . yes
P1 F5A 1.49(3) . yes
P1 F6A 1.45(2) . yes
P1 F2 1.5973(16) . yes
P1 F1 1.5800(18) . yes
N1 C1 1.354(3) . yes
N1 C2 1.397(3) . yes
N1 C4 1.412(3) . yes
N2 C1 1.345(2) . yes
N2 C3 1.399(3) . yes
N2 C9 1.459(2) . yes
N3 C4 1.352(3) . yes
N3 C8 1.343(3) . yes
N4 C10 1.137(3) . yes
N5 C12 1.125(4) . yes
C2 C3 1.339(3) . no
C4 C5 1.378(3) . no
C5 C6 1.383(3) . no
C6 C7 1.383(3) . no
C7 C8 1.381(3) . no
C10 C11 1.450(3) . no
C2 H2 0.9500 . no
C3 H3 0.9500 . no
C5 H5 0.9500 . no
C6 H6 0.9500 . no
C7 H7 0.9500 . no
C8 H8 0.9500 . no
C9 H9A 0.9900 . no
C9 H9B 0.9900 . no
C11 H11C 0.9600 . no
C11 H11G 0.9600 . no
C11 H11E 0.9600 . no
C11 H11F 0.9600 . no
C11 H11A 0.9600 . no
C11 H11B 0.9600 . no
C12 C13 1.450(4) . no
C13 H13A 0.9800 . no
C13 H13B 0.9800 . no
C13 H13C 0.9800 . no

loop_
_geom_hbond_atom_site_label_D
_geom_hbond_atom_site_label_H
_geom_hbond_atom_site_label_A
_geom_hbond_distance_DH
_geom_hbond_distance_HA
_geom_hbond_distance_DA
_geom_hbond_angle_DHA
_geom_hbond_site_symmetry_A
_geom_hbond_publ_flag
C2 H2 F4 0.9500 2.5000 3.413(3) 160.00 7_556 yes
C3 H3 N5 0.9500 2.4200 3.280(3) 151.00 6_545 yes
C5 H5 F3 0.9500 2.4300 3.238(3) 143.00 7_556 yes
C6 H6 F5 0.9500 2.4800 3.116(3) 124.00 4_565 yes

loop_
_geom_torsion_atom_site_label_1
_geom_torsion_atom_site_label_2
_geom_torsion_atom_site_label_3
_geom_torsion_atom_site_label_4
_geom_torsion
_geom_torsion_site_symmetry_1
_geom_torsion_site_symmetry_4
_geom_torsion_publ_flag
N4 Fe1 N3 C4 -95.17(14) . . no
N4 Fe1 N3 C8 81.20(18) . . no
C1 Fe1 N3 C4 -0.80(14) . . no
C1 Fe1 N3 C8 175.57(19) . . no
N3 Fe1 N3 C4 177.62(12) 2_555 . no
N3 Fe1 N3 C8 -6.0(2) 2_555 . no
N4 Fe1 N3 C4 91.40(14) 2_555 . no
N4 Fe1 N3 C8 -92.23(18) 2_555 . no
N3 Fe1 C1 N1 2.15(15) . . no
N3 Fe1 C1 N2 178.7(2) . . no
N4 Fe1 C1 N1 88.53(16) . . no
N4 Fe1 C1 N2 -94.9(2) . . no
N4 Fe1 C1 N1 -86.17(16) 2_555 . no
N4 Fe1 C1 N2 90.4(2) 2_555 . no
C1 Fe1 C1 N1 -179.82(17) 2_555 . no
C1 Fe1 C1 N2 -3.2(2) 2_555 . no
C2 N1 C1 Fe1 177.81(15) . . no
C2 N1 C1 N2 0.3(2) . . no
C4 N1 C1 Fe1 -3.2(2) . . no
C4 N1 C1 N2 179.34(17) . . no
C1 N1 C2 C3 -0.2(2) . . no
C4 N1 C2 C3 -178.9(2) . . no
C1 N1 C4 N3 2.3(2) . . no
C1 N1 C4 C5 -176.12(19) . . no
C2 N1 C4 N3 -179.0(2) . . no
C2 N1 C4 C5 2.6(3) . . no
C3 N2 C1 Fe1 -177.27(17) . . no
C3 N2 C1 N1 -0.4(2) . . no
C9 N2 C1 Fe1 6.6(3) . . no
C9 N2 C1 N1 -176.50(15) . . no
C1 N2 C3 C2 0.3(2) . . no
C9 N2 C3 C2 176.54(16) . . no
C1 N2 C9 N2 -2.9(2) . 2_555 no
C3 N2 C9 N2 -178.59(17) . 2_555 no
Fe1 N3 C4 N1 -0.6(2) . . no
Fe1 N3 C4 C5 177.78(16) . . no
C8 N3 C4 N1 -177.50(17) . . no
C8 N3 C4 C5 0.8(3) . . no
Fe1 N3 C8 C7 -176.56(16) . . no
C4 N3 C8 C7 -0.3(3) . . no
N1 C2 C3 N2 -0.1(2) . . no
N1 C4 C5 C6 177.33(19) . . no
N3 C4 C5 C6 -0.9(3) . . no
C4 C5 C6 C7 0.3(3) . . no
C5 C6 C7 C8 0.2(3) . . no
C6 C7 C8 N3 -0.2(3) . . no
